data_7717930
loop_
_publ_author_name
'Kosaka, Wataru'
'Watanabe, Yudai'
'Kitayama, Taku'
'Itoh, Chisa'
'Miyasaka, Hitoshi'

_publ_section_title
;
 Introduction of substituents for tuning the redox properties of
 benzoate-bridged paddlewheel diruthenium(II,II) complexes: what does the
 OH group bring?
;
_journal_issue 5
_journal_name_full 'Dalton transactions (Cambridge, England : 2003)'
_journal_page_first 1838
_journal_page_last 1849
_journal_paper_doi 10.1039/d4dt03020f
_journal_volume 54
_journal_year 2025
_chemical_formula_moiety 'C40 H30 Cl2 F12 O12 Ru2'
_chemical_formula_sum 'C40 H30 Cl2 F12 O12 Ru2'
_chemical_formula_weight 1203.68
_space_group_crystal_system monoclinic
_space_group_IT_number 14
_space_group_name_Hall '-P 2yn'
_space_group_name_H-M_alt 'P 1 21/n 1'
_atom_sites_solution_hydrogens geom
_atom_sites_solution_primary dual
_audit_creation_date 2024-12-06
_audit_creation_method
;
Olex2 1.5
(compiled 2023.08.24 svn.re1ec1418 for OlexSys, GUI svn.r6817)
;
_audit_update_record
;
2024-12-09 deposited with the CCDC.	2024-12-11 downloaded from the CCDC.
;
_cell_angle_alpha 90
_cell_angle_beta 107.382(5)
_cell_angle_gamma 90
_cell_formula_units_Z 2
_cell_length_a 10.9776(5)
_cell_length_b 14.0906(5)
_cell_length_c 14.7802(7)
_cell_measurement_reflns_used 10833
_cell_measurement_temperature 102
_cell_measurement_theta_max 28.7680
_cell_measurement_theta_min 2.0230
_cell_volume 2181.81(17)
_computing_cell_refinement 'CrysAlisPro 1.171.41.89a (Rigaku OD, 2020)'
_computing_data_collection 'CrysAlisPro 1.171.41.89a (Rigaku OD, 2020)'
_computing_data_reduction 'CrysAlisPro 1.171.41.89a (Rigaku OD, 2020)'
_computing_molecular_graphics 'Olex2 1.5 (Dolomanov et al., 2009)'
_computing_publication_material 'Olex2 1.5 (Dolomanov et al., 2009)'
_computing_structure_refinement 'SHELXL 2018/3 (Sheldrick, 2015)'
_computing_structure_solution 'SHELXT 2018/2 (Sheldrick, 2018)'
_diffrn_ambient_temperature 102
_diffrn_detector 'Rigaku HyPix-6000 area detector'
_diffrn_detector_area_resol_mean 10.0
_diffrn_detector_type 'HPC area detector'
_diffrn_measured_fraction_theta_full 0.999
_diffrn_measured_fraction_theta_max 0.821
_diffrn_measurement_details
;
List of Runs (angles in degrees, time in seconds):

  # Type    Start    End  Width  t~exp~   \w     \q     \k     \f   Frames
#--------------------------------------------------------------------------
  1  \w    -64.00   5.00   0.50    1.86    --   14.53 -57.00 -60.00  138
  2  \w     10.00  45.00   0.50    1.86    --   14.53 -57.00 -60.00   70
  3  \w    -41.00  53.00   0.50    1.86    --   14.53 -79.00 153.00  188
  4  \w     55.00  96.00   0.50    1.86    --   14.53 179.00 120.00   82
  5  \w    -51.00 -25.00   0.50    1.86    --  -14.06  79.00 -81.00   52
  6  \w   -100.00 -74.00   0.50    1.86    --  -14.06 179.00 -30.00   52
  7  \w      7.00  33.00   0.50    1.86    --  -14.06  79.00 -81.00   52
  8  \w    -11.00  31.00   0.50    1.86    --  -14.06 -99.00   0.00   84
;
_diffrn_measurement_device 'four-circle diffractometer'
_diffrn_measurement_device_type 'Rigaku XtaLAB Synergy-Custom'
_diffrn_measurement_method '\w scans'
_diffrn_orient_matrix_type 'CrysAlisPro convention (1999,Acta A55,543-557)'
_diffrn_orient_matrix_UB_11 -0.0488749000
_diffrn_orient_matrix_UB_12 -0.0347628000
_diffrn_orient_matrix_UB_13 -0.0121440000
_diffrn_orient_matrix_UB_21 0.0339587000
_diffrn_orient_matrix_UB_22 -0.0249329000
_diffrn_orient_matrix_UB_23 -0.0265051000
_diffrn_orient_matrix_UB_31 0.0321770000
_diffrn_orient_matrix_UB_32 -0.0265087000
_diffrn_orient_matrix_UB_33 0.0410079000
_diffrn_radiation_monochromator 'multi-layer mirror optics'
_diffrn_radiation_probe x-ray
_diffrn_radiation_type 'Mo K\a'
_diffrn_radiation_wavelength 0.71073
_diffrn_reflns_av_R_equivalents 0.0351
_diffrn_reflns_av_unetI/netI 0.0346
_diffrn_reflns_Laue_measured_fraction_full 0.999
_diffrn_reflns_Laue_measured_fraction_max 0.821
_diffrn_reflns_limit_h_max 13
_diffrn_reflns_limit_h_min -14
_diffrn_reflns_limit_k_max 18
_diffrn_reflns_limit_k_min -17
_diffrn_reflns_limit_l_max 19
_diffrn_reflns_limit_l_min -17
_diffrn_reflns_number 15083
_diffrn_reflns_point_group_measured_fraction_full 0.999
_diffrn_reflns_point_group_measured_fraction_max 0.821
_diffrn_reflns_theta_full 25.242
_diffrn_reflns_theta_max 28.740
_diffrn_reflns_theta_min 2.043
_diffrn_source 'rotating anode X-ray generator'
_diffrn_source_type micromax007
_exptl_absorpt_coefficient_mu 0.928
_exptl_absorpt_correction_T_max 1.00000
_exptl_absorpt_correction_T_min 0.86501
_exptl_absorpt_correction_type multi-scan
_exptl_absorpt_process_details
;
CrysAlisPro 1.171.41.89a (Rigaku Oxford Diffraction, 2020)
Empirical absorption correction using spherical harmonics,
implemented in SCALE3 ABSPACK scaling algorithm.
;
_exptl_crystal_colour 'dark brown'
_exptl_crystal_colour_modifier dark
_exptl_crystal_colour_primary brown
_exptl_crystal_density_diffrn 1.832
_exptl_crystal_description block
_exptl_crystal_F_000 1192
_exptl_crystal_size_max 0.262
_exptl_crystal_size_mid 0.154
_exptl_crystal_size_min 0.116
_refine_diff_density_max 0.708
_refine_diff_density_min -0.876
_refine_diff_density_rms 0.081
_refine_ls_extinction_method none
_refine_ls_goodness_of_fit_ref 1.055
_refine_ls_hydrogen_treatment constr
_refine_ls_matrix_type full
_refine_ls_number_parameters 374
_refine_ls_number_reflns 4637
_refine_ls_number_restraints 55
_refine_ls_restrained_S_all 1.117
_refine_ls_R_factor_all 0.0350
_refine_ls_R_factor_gt 0.0296
_refine_ls_shift/su_max 0.002
_refine_ls_shift/su_mean 0.000
_refine_ls_structure_factor_coef Fsqd
_refine_ls_weighting_details 'w=1/[\s^2^(Fo^2^)+(0.0328P)^2^+1.8704P] where P=(Fo^2^+2Fc^2^)/3'
_refine_ls_weighting_scheme calc
_refine_ls_wR_factor_gt 0.0709
_refine_ls_wR_factor_ref 0.0732
_reflns_Friedel_coverage 0.000
_reflns_number_gt 4104
_reflns_number_total 4637
_reflns_threshold_expression 'I > 2\s(I)'
_cod_data_source_file d4dt03020f2.cif
_cod_data_source_block c-179_hete-ru2(2-oh-4-cl)_auto
_cod_database_code 7717930
_shelx_shelxl_version_number 2018/3
_chemical_oxdiff_formula 'Ru C H O F Cl'
_shelx_space_group_comment
;
The symmetry employed for this shelxl refinement is uniquely defined
by the following loop, which should always be used as a source of
symmetry information in preference to the above space-group names.
They are only intended as comments.
;
_shelx_estimated_absorpt_t_max 0.900
_shelx_estimated_absorpt_t_min 0.793
_reflns_odcompleteness_completeness 99.95
_reflns_odcompleteness_iscentric 1
_reflns_odcompleteness_theta 25.07
_olex2_refinement_description
;
1. Fixed Uiso
 At 1.2 times of:
  All C(H) groups, All C(H,H) groups
 At 1.5 times of:
  All O(H) groups
2. Restrained distances
 F1-C4 \\sim F1A-C4
 with sigma of 0.02
 F2-C4 \\sim F2A-C4
 with sigma of 0.005
 F3-C4 \\sim F3A-C4
 with sigma of 0.005
 F4-C9 \\sim F4A-C9
 with sigma of 0.02
 F5-C9 \\sim F5A-C9
 with sigma of 0.005
 F6-C9 \\sim F6A-C9
 with sigma of 0.005
 C12-O5A \\sim C16-O5B
 with sigma of 0.02
3. Rigid bond restraints
 F1, F1A, F2, F2A, F3, F3A
 with sigma for 1-2 distances of 0.01 and sigma for 1-3 distances of 0.01
 F4, F4A, F5, F5A, F6, F6A
 with sigma for 1-2 distances of 0.01 and sigma for 1-3 distances of 0.01
4. Uiso/Uaniso restraints and constraints
F1 \\sim F1A: within 1.7A with sigma of 0.01 and sigma for terminal atoms of
0.02 within 1.7A
F2 \\sim F2A: within 1.7A with sigma of 0.002 and sigma for terminal atoms of
0.004 within 1.7A
F3 \\sim F3A: within 1.7A with sigma of 0.002 and sigma for terminal atoms of
0.004 within 1.7A
F4 \\sim F4A: within 1.7A with sigma of 0.005 and sigma for terminal atoms of
0.01 within 1.7A
F5 \\sim F5A \\sim F6 \\sim F6A: within 1.7A with sigma of 0.002 and sigma for
terminal atoms of 0.004 within 1.7A
Uanis(F2A) \\sim Ueq: with sigma of 0.002 and sigma for terminal atoms of 0.004
5. Others
 Sof(F1A)=Sof(F2A)=Sof(F3A)=1-FVAR(1)
 Sof(F1)=Sof(F2)=Sof(F3)=FVAR(1)
 Sof(F4A)=Sof(F5A)=Sof(F6A)=1-FVAR(2)
 Sof(F4)=Sof(F5)=Sof(F6)=FVAR(2)
 Sof(O5B)=Sof(H5B)=Sof(H12)=1-FVAR(3)
 Sof(O5A)=Sof(H5A)=Sof(H16)=FVAR(3)
6.a Secondary CH2 refined with riding coordinates:
 C17(H17A,H17B), C18(H18A,H18B), C19(H19A,H19B), C20(H20A,H20B)
6.b Aromatic/amide H refined with riding coordinates:
 C5(H5), C6(H6), C7(H7), C12(H12), C13(H13), C15(H15), C16(H16)
6.c Tetrahedral OH refined with riding coordinates:
 O5B(H5B)
6.d Idealised tetrahedral OH refined as rotating group:
 O5A(H5A)
;
_olex2_submission_special_instructions 'No special instructions were received'
_oxdiff_exptl_absorpt_empirical_details
;
Empirical correction (ABSPACK) includes:
- Absorption correction using spherical harmonics
- Frame scaling
;
_oxdiff_exptl_absorpt_empirical_full_max 3.228
_oxdiff_exptl_absorpt_empirical_full_min 0.413

loop_
_space_group_symop_operation_xyz
'x, y, z'
'-x+1/2, y+1/2, -z+1/2'
'-x, -y, -z'
'x-1/2, -y-1/2, z-1/2'

loop_
_atom_site_label
_atom_site_type_symbol
_atom_site_fract_x
_atom_site_fract_y
_atom_site_fract_z
_atom_site_U_iso_or_equiv
_atom_site_adp_type
_atom_site_occupancy
_atom_site_site_symmetry_order
_atom_site_calc_flag
_atom_site_refinement_flags_posn
_atom_site_refinement_flags_adp
_atom_site_refinement_flags_occupancy
_atom_site_disorder_assembly
_atom_site_disorder_group
Ru1 Ru 0.96336(2) 0.57418(2) 0.50600(2) 0.01364(7) Uani 1 1 d . . . . .
Cl1 Cl 1.20701(7) 0.42959(6) 1.10905(5) 0.03774(18) Uani 1 1 d . . . . .
F1 F 0.486(2) 0.3982(19) 0.2289(13) 0.044(4) Uani 0.516(12) 1 d D U P A 1
F1A F 0.496(3) 0.381(2) 0.2307(13) 0.051(5) Uani 0.484(12) 1 d D U P A 2
F2 F 0.6792(5) 0.3686(6) 0.2971(5) 0.0545(15) Uani 0.516(12) 1 d D U P A 1
F2A F 0.6949(4) 0.4097(6) 0.3022(5) 0.0448(13) Uani 0.484(12) 1 d D U P A 2
F3 F 0.6110(10) 0.5086(4) 0.3068(7) 0.072(2) Uani 0.516(12) 1 d D U P A 1
F3A F 0.5495(10) 0.5114(3) 0.3010(7) 0.065(2) Uani 0.484(12) 1 d D U P A 2
F4 F 0.6665(15) 0.3336(13) 0.7286(9) 0.062(3) Uani 0.716(8) 1 d D U P B 1
F4A F 0.686(4) 0.323(3) 0.734(2) 0.055(4) Uani 0.284(8) 1 d D U P B 2
F5 F 0.7788(5) 0.4416(3) 0.6814(2) 0.0589(11) Uani 0.716(8) 1 d D U P B 1
F5A F 0.7108(12) 0.4531(4) 0.6850(7) 0.065(2) Uani 0.284(8) 1 d D U P B 2
F6 F 0.8105(3) 0.2959(4) 0.6656(3) 0.0560(10) Uani 0.716(8) 1 d D U P B 1
F6A F 0.8347(5) 0.3369(9) 0.6670(7) 0.0582(15) Uani 0.284(8) 1 d D U P B 2
O1 O 0.78681(14) 0.51860(11) 0.49887(12) 0.0187(3) Uani 1 1 d . . . . .
O2 O 0.85990(14) 0.37142(11) 0.48834(11) 0.0179(3) Uani 1 1 d . . . . .
O3 O 1.02031(15) 0.55923(11) 0.65224(11) 0.0169(3) Uani 1 1 d . . . . .
O4 O 1.09160(16) 0.41262(11) 0.63956(11) 0.0188(3) Uani 1 1 d . . . . .
O5A O 1.0523(2) 0.63167(15) 0.81726(14) 0.0298(7) Uani 0.850(5) 1 d D . P C 1
H5A H 1.033276 0.631079 0.757833 0.045 Uiso 0.850(5) 1 calc R U P C 1
O5B O 1.1868(13) 0.3116(8) 0.7903(8) 0.035(4) Uani 0.150(5) 1 d D . P C 2
H5B H 1.195347 0.262777 0.824268 0.052 Uiso 0.150(5) 1 calc R U P C 2
O6 O 0.90289(15) 0.72955(11) 0.52113(11) 0.0182(3) Uani 1 1 d . . . . .
C1 C 0.7744(2) 0.42989(16) 0.49151(16) 0.0168(5) Uani 1 1 d . . . . .
C2 C 0.6445(2) 0.38973(16) 0.48438(17) 0.0193(5) Uani 1 1 d . . . . .
C3 C 0.5512(2) 0.38304(18) 0.39655(19) 0.0247(5) Uani 1 1 d . . . . .
C4 C 0.5763(3) 0.4168(2) 0.3077(2) 0.0373(7) Uani 1 1 d D . . . .
C5 C 0.4315(3) 0.3457(2) 0.3900(2) 0.0342(7) Uani 1 1 d . . . . .
H5 H 0.368207 0.341788 0.330078 0.041 Uiso 1 1 calc R U . . .
C6 C 0.4046(3) 0.3143(2) 0.4701(2) 0.0367(7) Uani 1 1 d . . . . .
H6 H 0.322586 0.289261 0.465286 0.044 Uiso 1 1 calc R U . . .
C7 C 0.4959(3) 0.3190(2) 0.5572(2) 0.0351(7) Uani 1 1 d . . . . .
H7 H 0.476840 0.296738 0.612117 0.042 Uiso 1 1 calc R U . . .
C8 C 0.6156(3) 0.35618(18) 0.56515(19) 0.0269(6) Uani 1 1 d . . . . .
C9 C 0.7134(3) 0.3605(2) 0.6607(2) 0.0438(8) Uani 1 1 d D . . . .
C10 C 1.0715(2) 0.48122(16) 0.68867(16) 0.0168(5) Uani 1 1 d . . . . .
C11 C 1.1074(2) 0.47019(17) 0.79248(16) 0.0183(5) Uani 1 1 d . . . . .
C12 C 1.0934(2) 0.54499(18) 0.85136(17) 0.0226(5) Uani 1 1 d D . . . .
H12 H 1.063174 0.604929 0.824468 0.027 Uiso 0.150(5) 1 calc R U P C 2
C13 C 1.1234(3) 0.5318(2) 0.94891(18) 0.0272(6) Uani 1 1 d . . . . .
H13 H 1.112242 0.581987 0.988635 0.033 Uiso 1 1 calc R U . . .
C14 C 1.1697(2) 0.4450(2) 0.98711(18) 0.0266(6) Uani 1 1 d . . . . .
C15 C 1.1866(3) 0.3701(2) 0.93134(19) 0.0292(6) Uani 1 1 d . . . . .
H15 H 1.218871 0.310878 0.959005 0.035 Uiso 1 1 calc R U . . .
C16 C 1.1554(2) 0.38359(18) 0.83470(18) 0.0259(6) Uani 1 1 d D . . . .
H16 H 1.166734 0.332780 0.795754 0.031 Uiso 0.850(5) 1 calc R U P C 1
C17 C 0.9773(3) 0.77885(17) 0.60611(17) 0.0246(5) Uani 1 1 d . . . . .
H17A H 1.069123 0.763216 0.620795 0.030 Uiso 1 1 calc R U . . .
H17B H 0.948099 0.761561 0.661147 0.030 Uiso 1 1 calc R U . . .
C18 C 0.9544(3) 0.88266(19) 0.58254(19) 0.0324(6) Uani 1 1 d . . . . .
H18A H 1.025735 0.922082 0.621064 0.039 Uiso 1 1 calc R U . . .
H18B H 0.873717 0.904523 0.592660 0.039 Uiso 1 1 calc R U . . .
C19 C 0.9465(3) 0.88575(18) 0.47770(19) 0.0283(6) Uani 1 1 d . . . . .
H19A H 0.894000 0.939986 0.445380 0.034 Uiso 1 1 calc R U . . .
H19B H 1.032563 0.890643 0.469487 0.034 Uiso 1 1 calc R U . . .
C20 C 0.8841(3) 0.79233(18) 0.44006(19) 0.0315(6) Uani 1 1 d . . . . .
H20A H 0.791836 0.801592 0.408004 0.038 Uiso 1 1 calc R U . . .
H20B H 0.923707 0.765010 0.393905 0.038 Uiso 1 1 calc R U . . .

loop_
_atom_site_aniso_label
_atom_site_aniso_U_11
_atom_site_aniso_U_22
_atom_site_aniso_U_33
_atom_site_aniso_U_23
_atom_site_aniso_U_13
_atom_site_aniso_U_12
Ru1 0.01592(11) 0.01021(11) 0.01371(11) -0.00106(7) 0.00280(8) 0.00003(6)
Cl1 0.0360(4) 0.0566(5) 0.0168(3) 0.0101(3) 0.0019(3) -0.0029(3)
F1 0.030(5) 0.065(6) 0.027(4) 0.005(4) -0.007(4) -0.011(5)
F1A 0.029(4) 0.094(13) 0.023(5) -0.019(6) -0.001(4) -0.007(6)
F2 0.0229(18) 0.109(4) 0.0309(19) 0.024(3) 0.0068(16) -0.023(2)
F2A 0.0234(17) 0.080(3) 0.0297(17) 0.014(2) 0.0055(15) -0.0281(18)
F3 0.108(5) 0.064(2) 0.035(2) 0.0087(19) 0.010(4) -0.063(3)
F3A 0.105(6) 0.055(2) 0.036(2) 0.0132(18) 0.022(5) -0.026(3)
F4 0.060(6) 0.104(7) 0.029(3) 0.014(3) 0.024(3) -0.022(5)
F4A 0.050(8) 0.079(6) 0.040(6) 0.033(5) 0.021(5) 0.009(5)
F5 0.058(2) 0.0822(19) 0.0275(13) 0.0042(13) -0.0019(17) -0.0451(18)
F5A 0.068(4) 0.075(3) 0.033(3) -0.005(3) -0.013(4) -0.047(4)
F6 0.0356(15) 0.092(3) 0.0351(14) 0.009(2) 0.0018(13) -0.0148(17)
F6A 0.038(3) 0.100(3) 0.032(2) 0.005(3) 0.004(2) -0.041(3)
O1 0.0169(8) 0.0142(8) 0.0245(9) -0.0015(7) 0.0057(7) -0.0004(6)
O2 0.0174(8) 0.0139(8) 0.0222(8) -0.0027(6) 0.0058(7) -0.0018(6)
O3 0.0215(8) 0.0138(8) 0.0143(8) -0.0001(6) 0.0036(7) 0.0005(6)
O4 0.0234(9) 0.0147(8) 0.0164(8) 0.0003(6) 0.0030(7) 0.0009(6)
O5A 0.0488(15) 0.0226(12) 0.0165(11) -0.0012(8) 0.0071(10) 0.0093(10)
O5B 0.059(9) 0.015(6) 0.027(7) 0.001(5) 0.008(6) 0.014(6)
O6 0.0216(8) 0.0114(8) 0.0213(8) -0.0006(7) 0.0058(7) 0.0002(6)
C1 0.0185(11) 0.0194(12) 0.0117(11) -0.0002(9) 0.0031(9) -0.0020(9)
C2 0.0216(12) 0.0131(11) 0.0246(13) -0.0012(9) 0.0091(10) 0.0005(9)
C3 0.0207(12) 0.0234(13) 0.0279(14) 0.0006(11) 0.0042(11) -0.0028(10)
C4 0.0316(16) 0.0478(19) 0.0257(15) 0.0029(13) -0.0018(13) -0.0112(13)
C5 0.0208(13) 0.0334(15) 0.0435(17) 0.0037(13) 0.0020(13) -0.0055(11)
C6 0.0244(14) 0.0281(15) 0.061(2) -0.0028(14) 0.0172(14) -0.0065(11)
C7 0.0394(16) 0.0317(15) 0.0430(17) -0.0023(13) 0.0258(14) -0.0084(12)
C8 0.0321(14) 0.0232(13) 0.0296(14) -0.0003(11) 0.0159(12) -0.0047(11)
C9 0.061(2) 0.048(2) 0.0245(15) 0.0013(14) 0.0161(15) -0.0211(17)
C10 0.0161(10) 0.0154(11) 0.0178(11) 0.0000(9) 0.0035(9) -0.0033(8)
C11 0.0173(11) 0.0193(12) 0.0169(12) 0.0025(9) 0.0028(9) -0.0018(9)
C12 0.0245(13) 0.0225(12) 0.0194(12) 0.0012(10) 0.0046(11) 0.0003(10)
C13 0.0321(14) 0.0312(14) 0.0181(13) -0.0025(11) 0.0072(11) -0.0001(11)
C14 0.0215(12) 0.0383(15) 0.0166(12) 0.0062(11) 0.0005(10) -0.0054(11)
C15 0.0293(14) 0.0285(14) 0.0255(14) 0.0099(11) 0.0016(12) -0.0018(11)
C16 0.0300(13) 0.0217(13) 0.0234(13) 0.0016(11) 0.0042(11) -0.0002(10)
C17 0.0364(14) 0.0178(12) 0.0195(12) -0.0030(10) 0.0081(11) -0.0015(10)
C18 0.0511(18) 0.0177(13) 0.0282(14) -0.0043(11) 0.0115(13) -0.0022(12)
C19 0.0384(15) 0.0183(13) 0.0280(14) 0.0039(11) 0.0096(12) -0.0027(11)
C20 0.0508(17) 0.0161(13) 0.0224(13) 0.0019(10) 0.0031(12) 0.0021(11)

loop_
_atom_type_symbol
_atom_type_description
_atom_type_scat_dispersion_real
_atom_type_scat_dispersion_imag
_atom_type_scat_source
C C 0.0033 0.0016 'International Tables Vol C Tables 4.2.6.8 and 6.1.1.4'
H H 0.0000 0.0000 'International Tables Vol C Tables 4.2.6.8 and 6.1.1.4'
Cl Cl 0.1484 0.1585 'International Tables Vol C Tables 4.2.6.8 and 6.1.1.4'
F F 0.0171 0.0103 'International Tables Vol C Tables 4.2.6.8 and 6.1.1.4'
O O 0.0106 0.0060 'International Tables Vol C Tables 4.2.6.8 and 6.1.1.4'
Ru Ru -1.2594 0.8363 'International Tables Vol C Tables 4.2.6.8 and 6.1.1.4'

loop_
_geom_angle_atom_site_label_1
_geom_angle_atom_site_label_2
_geom_angle_atom_site_label_3
_geom_angle
_geom_angle_site_symmetry_1
_geom_angle_site_symmetry_3
_geom_angle_publ_flag
Ru1 Ru1 O6 176.04(4) 3_766 . ?
O1 Ru1 Ru1 89.76(4) . 3_766 ?
O1 Ru1 O2 179.22(6) . 3_766 ?
O1 Ru1 O3 90.04(6) . . ?
O1 Ru1 O6 94.11(6) . . ?
O2 Ru1 Ru1 89.68(4) 3_766 3_766 ?
O2 Ru1 O3 90.48(6) 3_766 . ?
O2 Ru1 O6 86.46(6) 3_766 . ?
O3 Ru1 Ru1 89.10(4) . 3_766 ?
O3 Ru1 O6 90.07(6) . . ?
O4 Ru1 Ru1 90.10(4) 3_766 3_766 ?
O4 Ru1 O1 90.19(7) 3_766 . ?
O4 Ru1 O2 89.27(7) 3_766 3_766 ?
O4 Ru1 O3 179.16(6) 3_766 . ?
O4 Ru1 O6 90.72(6) 3_766 . ?
C1 O1 Ru1 117.20(15) . . ?
C1 O2 Ru1 117.20(14) . 3_766 ?
C10 O3 Ru1 118.96(15) . . ?
C10 O4 Ru1 118.83(14) . 3_766 ?
C12 O5A H5A 109.5 . . ?
C16 O5B H5B 109.5 . . ?
C17 O6 Ru1 115.55(13) . . ?
C20 O6 Ru1 118.00(14) . . ?
C20 O6 C17 109.03(18) . . ?
O1 C1 O2 126.2(2) . . ?
O1 C1 C2 117.0(2) . . ?
O2 C1 C2 116.83(19) . . ?
C3 C2 C1 120.4(2) . . ?
C3 C2 C8 118.6(2) . . ?
C8 C2 C1 121.0(2) . . ?
C2 C3 C4 121.2(2) . . ?
C5 C3 C2 120.3(3) . . ?
C5 C3 C4 118.5(2) . . ?
F1 C4 F2 103.3(15) . . ?
F1 C4 F3 108.9(12) . . ?
F1 C4 C3 115.2(13) . . ?
F1A C4 F2A 109.2(16) . . ?
F1A C4 F3A 104.0(14) . . ?
F1A C4 C3 112.7(14) . . ?
F2 C4 C3 108.5(4) . . ?
F2A C4 F3A 105.2(4) . . ?
F2A C4 C3 118.0(4) . . ?
F3 C4 F2 103.3(4) . . ?
F3 C4 C3 116.1(5) . . ?
F3A C4 C3 106.4(5) . . ?
C3 C5 H5 119.9 . . ?
C6 C5 C3 120.2(3) . . ?
C6 C5 H5 119.9 . . ?
C5 C6 H6 119.8 . . ?
C5 C6 C7 120.4(3) . . ?
C7 C6 H6 119.8 . . ?
C6 C7 H7 119.9 . . ?
C6 C7 C8 120.3(3) . . ?
C8 C7 H7 119.9 . . ?
C2 C8 C9 120.5(2) . . ?
C7 C8 C2 120.2(3) . . ?
C7 C8 C9 119.3(3) . . ?
F4 C9 F5 112.3(9) . . ?
F4 C9 F6 104.0(8) . . ?
F4 C9 C8 112.0(8) . . ?
F4A C9 F5A 98(2) . . ?
F4A C9 F6A 107.7(19) . . ?
F4A C9 C8 119(2) . . ?
F5 C9 F6 101.4(3) . . ?
F5 C9 C8 115.8(3) . . ?
F5A C9 C8 102.9(5) . . ?
F6 C9 C8 110.2(3) . . ?
F6A C9 F5A 108.5(6) . . ?
F6A C9 C8 118.0(5) . . ?
O3 C10 C11 118.4(2) . . ?
O4 C10 O3 123.0(2) . . ?
O4 C10 C11 118.6(2) . . ?
C12 C11 C10 121.4(2) . . ?
C16 C11 C10 120.3(2) . . ?
C16 C11 C12 118.3(2) . . ?
O5A C12 C11 122.4(2) . . ?
O5A C12 C13 117.2(2) . . ?
C11 C12 H12 119.8 . . ?
C13 C12 C11 120.4(2) . . ?
C13 C12 H12 119.8 . . ?
C12 C13 H13 120.4 . . ?
C14 C13 C12 119.1(3) . . ?
C14 C13 H13 120.4 . . ?
C13 C14 Cl1 118.7(2) . . ?
C13 C14 C15 122.1(2) . . ?
C15 C14 Cl1 119.3(2) . . ?
C14 C15 H15 120.8 . . ?
C16 C15 C14 118.4(2) . . ?
C16 C15 H15 120.8 . . ?
O5B C16 C11 124.9(6) . . ?
O5B C16 C15 113.0(6) . . ?
C11 C16 H16 119.1 . . ?
C15 C16 C11 121.7(3) . . ?
C15 C16 H16 119.1 . . ?
O6 C17 H17A 110.8 . . ?
O6 C17 H17B 110.8 . . ?
O6 C17 C18 104.6(2) . . ?
H17A C17 H17B 108.9 . . ?
C18 C17 H17A 110.8 . . ?
C18 C17 H17B 110.8 . . ?
C17 C18 H18A 111.3 . . ?
C17 C18 H18B 111.3 . . ?
C17 C18 C19 102.5(2) . . ?
H18A C18 H18B 109.2 . . ?
C19 C18 H18A 111.3 . . ?
C19 C18 H18B 111.3 . . ?
C18 C19 H19A 111.1 . . ?
C18 C19 H19B 111.1 . . ?
H19A C19 H19B 109.1 . . ?
C20 C19 C18 103.3(2) . . ?
C20 C19 H19A 111.1 . . ?
C20 C19 H19B 111.1 . . ?
O6 C20 C19 106.8(2) . . ?
O6 C20 H20A 110.4 . . ?
O6 C20 H20B 110.4 . . ?
C19 C20 H20A 110.4 . . ?
C19 C20 H20B 110.4 . . ?
H20A C20 H20B 108.6 . . ?

loop_
_geom_bond_atom_site_label_1
_geom_bond_atom_site_label_2
_geom_bond_distance
_geom_bond_site_symmetry_2
_geom_bond_publ_flag
Ru1 Ru1 2.2658(3) 3_766 ?
Ru1 O1 2.0637(15) . ?
Ru1 O2 2.0643(15) 3_766 ?
Ru1 O3 2.0736(16) . ?
Ru1 O4 2.0618(16) 3_766 ?
Ru1 O6 2.3178(15) . ?
Cl1 C14 1.739(3) . ?
F1 C4 1.312(11) . ?
F1A C4 1.315(11) . ?
F2 C4 1.367(5) . ?
F2A C4 1.332(5) . ?
F3 C4 1.349(5) . ?
F3A C4 1.362(5) . ?
F4 C9 1.313(7) . ?
F4A C9 1.312(15) . ?
F5 C9 1.335(4) . ?
F5A C9 1.355(5) . ?
F6 C9 1.387(5) . ?
F6A C9 1.348(6) . ?
O1 C1 1.259(3) . ?
O2 C1 1.260(3) . ?
O3 C10 1.278(3) . ?
O4 C10 1.267(3) . ?
O5A H5A 0.8400 . ?
O5A C12 1.347(3) . ?
O5B H5B 0.8400 . ?
O5B C16 1.310(11) . ?
O6 C17 1.454(3) . ?
O6 C20 1.454(3) . ?
C1 C2 1.509(3) . ?
C2 C3 1.396(3) . ?
C2 C8 1.405(4) . ?
C3 C4 1.498(4) . ?
C3 C5 1.392(4) . ?
C5 H5 0.9500 . ?
C5 C6 1.376(4) . ?
C6 H6 0.9500 . ?
C6 C7 1.377(4) . ?
C7 H7 0.9500 . ?
C7 C8 1.386(4) . ?
C8 C9 1.499(4) . ?
C10 C11 1.474(3) . ?
C11 C12 1.404(4) . ?
C11 C16 1.400(4) . ?
C12 H12 0.9500 . ?
C12 C13 1.392(4) . ?
C13 H13 0.9500 . ?
C13 C14 1.378(4) . ?
C14 C15 1.386(4) . ?
C15 H15 0.9500 . ?
C15 C16 1.379(4) . ?
C16 H16 0.9500 . ?
C17 H17A 0.9900 . ?
C17 H17B 0.9900 . ?
C17 C18 1.507(4) . ?
C18 H18A 0.9900 . ?
C18 H18B 0.9900 . ?
C18 C19 1.527(4) . ?
C19 H19A 0.9900 . ?
C19 H19B 0.9900 . ?
C19 C20 1.511(4) . ?
C20 H20A 0.9900 . ?
C20 H20B 0.9900 . ?

loop_
_geom_torsion_atom_site_label_1
_geom_torsion_atom_site_label_2
_geom_torsion_atom_site_label_3
_geom_torsion_atom_site_label_4
_geom_torsion
_geom_torsion_site_symmetry_1
_geom_torsion_site_symmetry_2
_geom_torsion_site_symmetry_3
_geom_torsion_site_symmetry_4
_geom_torsion_publ_flag
Ru1 O1 C1 O2 0.2(3) . . . . ?
Ru1 O1 C1 C2 -178.83(15) . . . . ?
Ru1 O2 C1 O1 -0.8(3) 3_766 . . . ?
Ru1 O2 C1 C2 178.23(15) 3_766 . . . ?
Ru1 O3 C10 O4 1.4(3) . . . . ?
Ru1 O3 C10 C11 -177.84(14) . . . . ?
Ru1 O4 C10 O3 -1.1(3) 3_766 . . . ?
Ru1 O4 C10 C11 178.11(15) 3_766 . . . ?
Ru1 O6 C17 C18 159.65(17) . . . . ?
Ru1 O6 C20 C19 -136.28(18) . . . . ?
Cl1 C14 C15 C16 179.5(2) . . . . ?
O1 C1 C2 C3 86.1(3) . . . . ?
O1 C1 C2 C8 -95.5(3) . . . . ?
O2 C1 C2 C3 -93.0(3) . . . . ?
O2 C1 C2 C8 85.4(3) . . . . ?
O3 C10 C11 C12 -3.8(3) . . . . ?
O3 C10 C11 C16 175.5(2) . . . . ?
O4 C10 C11 C12 176.9(2) . . . . ?
O4 C10 C11 C16 -3.8(3) . . . . ?
O5A C12 C13 C14 -178.0(2) . . . . ?
O6 C17 C18 C19 -36.0(3) . . . . ?
C1 C2 C3 C4 -1.1(4) . . . . ?
C1 C2 C3 C5 179.8(2) . . . . ?
C1 C2 C8 C7 -179.7(2) . . . . ?
C1 C2 C8 C9 0.6(4) . . . . ?
C2 C3 C4 F1 173.6(15) . . . . ?
C2 C3 C4 F1A 161.0(16) . . . . ?
C2 C3 C4 F2 58.3(5) . . . . ?
C2 C3 C4 F2A 32.1(6) . . . . ?
C2 C3 C4 F3 -57.4(6) . . . . ?
C2 C3 C4 F3A -85.7(6) . . . . ?
C2 C3 C5 C6 -0.5(4) . . . . ?
C2 C8 C9 F4 174.7(9) . . . . ?
C2 C8 C9 F4A -175(2) . . . . ?
C2 C8 C9 F5 44.2(5) . . . . ?
C2 C8 C9 F5A 77.4(7) . . . . ?
C2 C8 C9 F6 -70.2(4) . . . . ?
C2 C8 C9 F6A -42.0(7) . . . . ?
C3 C2 C8 C7 -1.2(4) . . . . ?
C3 C2 C8 C9 179.1(3) . . . . ?
C3 C5 C6 C7 -0.4(4) . . . . ?
C4 C3 C5 C6 -179.7(3) . . . . ?
C5 C3 C4 F1 -7.2(16) . . . . ?
C5 C3 C4 F1A -19.9(17) . . . . ?
C5 C3 C4 F2 -122.5(5) . . . . ?
C5 C3 C4 F2A -148.7(5) . . . . ?
C5 C3 C4 F3 121.8(6) . . . . ?
C5 C3 C4 F3A 93.5(6) . . . . ?
C5 C6 C7 C8 0.5(4) . . . . ?
C6 C7 C8 C2 0.3(4) . . . . ?
C6 C7 C8 C9 -180.0(3) . . . . ?
C7 C8 C9 F4 -5.0(10) . . . . ?
C7 C8 C9 F4A 5(2) . . . . ?
C7 C8 C9 F5 -135.5(4) . . . . ?
C7 C8 C9 F5A -102.3(6) . . . . ?
C7 C8 C9 F6 110.1(4) . . . . ?
C7 C8 C9 F6A 138.2(7) . . . . ?
C8 C2 C3 C4 -179.5(3) . . . . ?
C8 C2 C3 C5 1.3(4) . . . . ?
C10 C11 C12 O5A -3.1(4) . . . . ?
C10 C11 C12 C13 177.6(2) . . . . ?
C10 C11 C16 O5B 8.7(9) . . . . ?
C10 C11 C16 C15 -178.2(2) . . . . ?
C11 C12 C13 C14 1.3(4) . . . . ?
C12 C11 C16 O5B -172.0(8) . . . . ?
C12 C11 C16 C15 1.1(4) . . . . ?
C12 C13 C14 Cl1 179.9(2) . . . . ?
C12 C13 C14 C15 -0.4(4) . . . . ?
C13 C14 C15 C16 -0.3(4) . . . . ?
C14 C15 C16 O5B 173.7(7) . . . . ?
C14 C15 C16 C11 -0.1(4) . . . . ?
C16 C11 C12 O5A 177.6(2) . . . . ?
C16 C11 C12 C13 -1.7(4) . . . . ?
C17 O6 C20 C19 -1.8(3) . . . . ?
C17 C18 C19 C20 34.4(3) . . . . ?
C18 C19 C20 O6 -20.6(3) . . . . ?
C20 O6 C17 C18 24.0(3) . . . . ?
